data_4026480
loop_
_publ_author_name
'Kohei Ogawa'
'Koichi Komatsu'
'Toshikazu Kitagawa'

_publ_section_title
;
 Allyl Radical Nature of a Phenylcyclopentadienyl Radical Annelated with
 Two Homoadamantene Frameworks
;
_journal_name_full 'Journal of Organic Chemistry'
_journal_page_first 6095
_journal_page_last 6100
_journal_paper_doi 10.1021/jo200748m
_journal_volume 76
_journal_year 2011
_chemical_formula_moiety 'C29 H33 O, F6 Sb, C H2 Cl2'
_chemical_formula_sum 'C30 H35 Cl2 F6 O Sb'
_chemical_formula_weight 718.23
_chemical_name_systematic
; 
 ? 
;
_space_group_IT_number 14
_symmetry_cell_setting monoclinic
_symmetry_space_group_name_Hall '-P 2ybc'
_symmetry_space_group_name_H-M 'P 1 21/c 1'
_atom_sites_solution_hydrogens geom
_atom_sites_solution_primary direct
_atom_sites_solution_secondary difmap
_audit_creation_method SHELXL-97
_cell_angle_alpha 90.00
_cell_angle_beta 112.361(4)
_cell_angle_gamma 90.00
_cell_formula_units_Z 4
_cell_length_a 13.787(3)
_cell_length_b 15.652(4)
_cell_length_c 15.063(4)
_cell_measurement_temperature 100(2)
_cell_volume 3006.1(13)
_computing_cell_refinement 'Bruker SMART'
_computing_data_collection 'Bruker SMART'
_computing_data_reduction 'Bruker SHELXTL'
_computing_molecular_graphics 'Bruker SHELXTL'
_computing_publication_material 'Bruker SHELXTL'
_computing_structure_refinement 'SHELXL-97 (Sheldrick, 1997)'
_computing_structure_solution 'SHELXS-97 (Sheldrick, 1990)'
_diffrn_ambient_temperature 100(2)
_diffrn_measured_fraction_theta_full 0.977
_diffrn_measured_fraction_theta_max 0.977
_diffrn_measurement_device_type 'CCD area detector'
_diffrn_measurement_method 'phi and omega scans'
_diffrn_radiation_monochromator graphite
_diffrn_radiation_source 'fine-focus sealed tube'
_diffrn_radiation_type MoK\a
_diffrn_radiation_wavelength 0.71073
_diffrn_reflns_av_R_equivalents 0.0505
_diffrn_reflns_av_sigmaI/netI 0.0642
_diffrn_reflns_limit_h_max 16
_diffrn_reflns_limit_h_min -16
_diffrn_reflns_limit_k_max 18
_diffrn_reflns_limit_k_min -15
_diffrn_reflns_limit_l_max 15
_diffrn_reflns_limit_l_min -17
_diffrn_reflns_number 11076
_diffrn_reflns_theta_full 25.00
_diffrn_reflns_theta_max 25.00
_diffrn_reflns_theta_min 1.96
_exptl_absorpt_coefficient_mu 1.156
_exptl_absorpt_correction_T_max 0.8018
_exptl_absorpt_correction_T_min 0.7231
_exptl_absorpt_correction_type empirical
_exptl_crystal_colour prism
_exptl_crystal_density_diffrn 1.587
_exptl_crystal_description colorless
_exptl_crystal_F_000 1448
_exptl_crystal_size_max 0.30
_exptl_crystal_size_mid 0.30
_exptl_crystal_size_min 0.20
_refine_diff_density_max 1.526
_refine_diff_density_min -1.081
_refine_diff_density_rms 0.125
_refine_ls_extinction_method none
_refine_ls_goodness_of_fit_ref 1.125
_refine_ls_hydrogen_treatment mixed
_refine_ls_matrix_type full
_refine_ls_number_parameters 398
_refine_ls_number_reflns 5173
_refine_ls_number_restraints 48
_refine_ls_restrained_S_all 1.121
_refine_ls_R_factor_all 0.0949
_refine_ls_R_factor_gt 0.0664
_refine_ls_shift/su_max 0.031
_refine_ls_shift/su_mean 0.001
_refine_ls_structure_factor_coef Fsqd
_refine_ls_weighting_details 'calc w=1/[\s^2^(Fo^2^)+(0.0586P)^2^+13.9364P] where P=(Fo^2^+2Fc^2^)/3'
_refine_ls_weighting_scheme calc
_refine_ls_wR_factor_gt 0.1492
_refine_ls_wR_factor_ref 0.1628
_reflns_number_gt 3812
_reflns_number_total 5173
_reflns_threshold_expression >2sigma(I)
_cod_data_source_file jo200748m_si_003.cif
_cod_data_source_block 8+SbF6-
_cod_original_cell_volume 3006.2(12)
_cod_database_code 4026480

loop_
_symmetry_equiv_pos_as_xyz
'x, y, z'
'-x, y+1/2, -z+1/2'
'-x, -y, -z'
'x, -y-1/2, z-1/2'

loop_
_atom_site_label
_atom_site_type_symbol
_atom_site_fract_x
_atom_site_fract_y
_atom_site_fract_z
_atom_site_U_iso_or_equiv
_atom_site_adp_type
_atom_site_occupancy
_atom_site_symmetry_multiplicity
_atom_site_calc_flag
_atom_site_refinement_flags
_atom_site_disorder_assembly
_atom_site_disorder_group
Sb1 Sb 0.17632(4) 0.44011(3) 0.28730(4) 0.03585(18) Uani 1 1 d U . .
F3 F 0.1098(9) 0.3719(8) 0.1811(8) 0.130(5) Uani 0.805(12) 1 d P A 1
F4 F 0.1772(7) 0.5292(5) 0.2053(7) 0.090(4) Uani 0.805(12) 1 d P A 1
F5 F 0.2500(7) 0.5096(5) 0.3968(6) 0.095(3) Uani 0.805(12) 1 d P A 1
F6 F 0.1800(7) 0.3531(6) 0.3752(7) 0.085(3) Uani 0.805(12) 1 d P A 1
F13 F 0.089(4) 0.336(3) 0.237(4) 0.114(16) Uani 0.195(12) 1 d PU A 2
F14 F 0.108(2) 0.4766(19) 0.1496(19) 0.053(8) Uani 0.195(12) 1 d PU A 2
F15 F 0.214(3) 0.548(3) 0.316(3) 0.104(14) Uani 0.195(12) 1 d PU A 2
F16 F 0.214(3) 0.407(3) 0.407(3) 0.090(13) Uani 0.195(12) 1 d PU A 2
Cl2 Cl 0.50329(17) 0.35873(16) 0.46814(17) 0.0527(6) Uani 1 1 d . . .
Cl1 Cl 0.61066(16) 0.21334(17) 0.59425(17) 0.0553(6) Uani 1 1 d . . .
O1 O 0.1512(4) 0.3232(3) 0.5732(3) 0.0308(11) Uani 1 1 d . . .
F2 F 0.3058(5) 0.4029(5) 0.2866(5) 0.085(2) Uani 1 1 d . A .
C6 C 0.3363(5) 0.3223(5) 0.6405(5) 0.0283(15) Uani 1 1 d . . .
F1 F 0.0468(4) 0.4784(5) 0.2888(5) 0.100(3) Uani 1 1 d . A .
C1 C 0.2372(5) 0.2796(5) 0.5734(5) 0.0296(16) Uani 1 1 d . . .
C4 C 0.0364(6) 0.2360(5) 0.4485(5) 0.0328(17) Uani 1 1 d . . .
C12 C 0.3264(5) 0.1637(5) 0.5169(5) 0.0314(16) Uani 1 1 d . . .
H12 H 0.3875 0.1976 0.5603 0.038 Uiso 1 1 calc R . .
C18 C 0.1067(6) 0.1018(5) 0.3951(5) 0.0353(17) Uani 1 1 d . . .
H18 H 0.0293 0.0928 0.3627 0.042 Uiso 1 1 calc R . .
C3 C 0.1217(6) 0.1836(5) 0.4542(5) 0.0338(17) Uani 1 1 d . . .
C2 C 0.2272(5) 0.2090(5) 0.5168(5) 0.0313(17) Uani 1 1 d . . .
C23 C -0.1941(6) 0.2618(5) 0.4690(6) 0.042(2) Uani 1 1 d . . .
H23 H -0.2470 0.2359 0.4915 0.050 Uiso 1 1 calc R . .
C7 C 0.3550(6) 0.4080(5) 0.6254(5) 0.0332(17) Uani 1 1 d . . .
H7 H 0.3064 0.4385 0.5727 0.040 Uiso 1 1 calc R . .
C5 C 0.0536(5) 0.3030(5) 0.5124(5) 0.0327(17) Uani 1 1 d . . .
C10 C 0.4974(5) 0.3185(5) 0.7833(5) 0.0362(18) Uani 1 1 d . . .
H10 H 0.5453 0.2886 0.8369 0.043 Uiso 1 1 calc R . .
C27 C -0.0285(5) 0.3583(5) 0.5300(5) 0.0321(17) Uani 1 1 d . . .
H27 H 0.0097 0.3951 0.5869 0.039 Uiso 1 1 calc R . .
C17 C 0.1518(6) 0.0210(5) 0.4597(5) 0.0365(18) Uani 1 1 d . . .
H17A H 0.1377 0.0270 0.5191 0.044 Uiso 1 1 calc R . .
H17B H 0.1131 -0.0300 0.4251 0.044 Uiso 1 1 calc R . .
C16 C 0.2706(6) 0.0049(5) 0.4882(5) 0.0370(18) Uani 1 1 d . . .
H16 H 0.2876 -0.0526 0.5191 0.044 Uiso 1 1 calc R . .
C11 C 0.4068(6) 0.2776(5) 0.7195(5) 0.0346(17) Uani 1 1 d . . .
H11 H 0.3934 0.2197 0.7299 0.042 Uiso 1 1 calc R . .
C9 C 0.5160(6) 0.4033(5) 0.7668(6) 0.0405(19) Uani 1 1 d . . .
H9 H 0.5774 0.4309 0.8094 0.049 Uiso 1 1 calc R . .
C20 C 0.1507(6) 0.1079(5) 0.3136(6) 0.0415(19) Uani 1 1 d . . .
H20A H 0.1140 0.0653 0.2635 0.050 Uiso 1 1 calc R . .
H20B H 0.1342 0.1652 0.2839 0.050 Uiso 1 1 calc R . .
C22 C -0.1526(6) 0.1896(5) 0.4206(7) 0.044(2) Uani 1 1 d . . .
H22A H -0.1160 0.1460 0.4694 0.053 Uiso 1 1 calc R . .
H22B H -0.2132 0.1615 0.3704 0.053 Uiso 1 1 calc R . .
C14 C 0.2691(6) 0.0930(5) 0.3469(5) 0.0403(19) Uani 1 1 d . . .
H14 H 0.2882 0.0922 0.2891 0.048 Uiso 1 1 calc R . .
C26 C -0.0850(6) 0.4192(5) 0.4441(5) 0.0366(18) Uani 1 1 d . . .
H26A H -0.0324 0.4450 0.4222 0.044 Uiso 1 1 calc R . .
H26B H -0.1191 0.4659 0.4658 0.044 Uiso 1 1 calc R . .
C19 C 0.3398(6) 0.0717(5) 0.5596(5) 0.0366(18) Uani 1 1 d . . .
H19A H 0.4142 0.0546 0.5800 0.044 Uiso 1 1 calc R . .
H19B H 0.3219 0.0723 0.6174 0.044 Uiso 1 1 calc R . .
C15 C 0.2972(6) 0.0042(5) 0.3978(5) 0.0392(19) Uani 1 1 d . . .
H15A H 0.2570 -0.0414 0.3536 0.047 Uiso 1 1 calc R . .
H15B H 0.3729 -0.0076 0.4159 0.047 Uiso 1 1 calc R . .
C21 C -0.0769(5) 0.2229(5) 0.3745(6) 0.0370(18) Uani 1 1 d . . .
H21 H -0.0730 0.1773 0.3296 0.044 Uiso 1 1 calc R . .
C8 C 0.4458(6) 0.4489(5) 0.6885(6) 0.0401(19) Uani 1 1 d . . .
H8 H 0.4596 0.5067 0.6781 0.048 Uiso 1 1 calc R . .
C13 C 0.3346(6) 0.1632(5) 0.4163(5) 0.0392(19) Uani 1 1 d . . .
H13A H 0.3117 0.2196 0.3857 0.047 Uiso 1 1 calc R . .
H13B H 0.4091 0.1557 0.4255 0.047 Uiso 1 1 calc R . .
C25 C -0.1703(6) 0.3712(5) 0.3574(6) 0.0402(19) Uani 1 1 d . . .
H25 H -0.2078 0.4144 0.3071 0.048 Uiso 1 1 calc R . .
C29 C -0.1085(6) 0.3038(5) 0.5559(6) 0.0397(19) Uani 1 1 d . . .
H29A H -0.0698 0.2585 0.6015 0.048 Uiso 1 1 calc R . .
H29B H -0.1425 0.3409 0.5889 0.048 Uiso 1 1 calc R . .
C24 C -0.2501(6) 0.3307(5) 0.3933(6) 0.042(2) Uani 1 1 d . . .
H24A H -0.3081 0.3044 0.3390 0.051 Uiso 1 1 calc R . .
H24B H -0.2801 0.3750 0.4222 0.051 Uiso 1 1 calc R . .
C30 C 0.6031(7) 0.3249(7) 0.5796(7) 0.065(3) Uani 1 1 d . . .
H30A H 0.6719 0.3465 0.5829 0.078 Uiso 1 1 calc R . .
H30B H 0.5889 0.3507 0.6334 0.078 Uiso 1 1 calc R . .
C28 C -0.1224(6) 0.3037(6) 0.3119(5) 0.041(2) Uani 1 1 d . . .
H28A H -0.0656 0.3309 0.2969 0.049 Uiso 1 1 calc R . .
H28B H -0.1771 0.2851 0.2503 0.049 Uiso 1 1 calc R . .

loop_
_atom_site_aniso_label
_atom_site_aniso_U_11
_atom_site_aniso_U_22
_atom_site_aniso_U_33
_atom_site_aniso_U_23
_atom_site_aniso_U_13
_atom_site_aniso_U_12
Sb1 0.0374(3) 0.0383(3) 0.0358(3) 0.0075(3) 0.0183(2) 0.0066(3)
F3 0.143(9) 0.135(10) 0.077(7) -0.056(7) 0.002(7) -0.055(8)
F4 0.115(7) 0.072(6) 0.105(8) 0.063(6) 0.068(6) 0.040(5)
F5 0.112(7) 0.075(6) 0.076(6) -0.037(5) 0.012(5) -0.005(5)
F6 0.083(6) 0.083(6) 0.094(7) 0.062(5) 0.039(5) 0.011(5)
F13 0.112(18) 0.116(18) 0.112(18) -0.007(10) 0.040(11) -0.006(10)
F14 0.058(11) 0.063(12) 0.042(11) 0.009(8) 0.022(8) 0.004(8)
F15 0.101(16) 0.110(17) 0.102(17) -0.011(10) 0.039(10) -0.003(9)
F16 0.089(15) 0.101(16) 0.086(15) 0.004(9) 0.039(10) -0.003(9)
Cl2 0.0433(11) 0.0643(14) 0.0522(13) 0.0003(11) 0.0200(10) 0.0003(10)
Cl1 0.0322(10) 0.0818(17) 0.0500(13) 0.0074(12) 0.0135(10) 0.0071(11)
O1 0.028(3) 0.033(3) 0.031(3) 0.000(2) 0.010(2) 0.000(2)
F2 0.071(4) 0.118(5) 0.089(4) 0.043(4) 0.056(4) 0.053(4)
C6 0.027(3) 0.034(4) 0.024(4) -0.001(3) 0.009(3) 0.001(3)
F1 0.058(4) 0.165(7) 0.095(5) 0.068(5) 0.047(3) 0.056(4)
C1 0.027(4) 0.038(4) 0.025(4) 0.002(3) 0.011(3) 0.000(3)
C4 0.031(4) 0.044(5) 0.026(4) -0.001(3) 0.014(3) -0.011(3)
C12 0.025(4) 0.038(4) 0.030(4) -0.001(3) 0.008(3) -0.005(3)
C18 0.034(4) 0.040(4) 0.026(4) -0.001(3) 0.004(3) -0.007(4)
C3 0.030(4) 0.042(4) 0.032(4) 0.001(3) 0.013(3) -0.006(3)
C2 0.033(4) 0.030(4) 0.029(4) 0.004(3) 0.010(3) -0.006(3)
C23 0.029(4) 0.050(5) 0.052(5) 0.001(4) 0.021(4) -0.003(4)
C7 0.032(4) 0.044(4) 0.023(4) -0.004(3) 0.009(3) -0.002(3)
C5 0.024(4) 0.044(5) 0.027(4) 0.005(3) 0.006(3) -0.005(3)
C10 0.026(4) 0.057(5) 0.026(4) -0.006(4) 0.010(3) 0.008(4)
C27 0.023(4) 0.041(4) 0.029(4) -0.006(3) 0.005(3) -0.001(3)
C17 0.047(5) 0.037(4) 0.029(4) -0.008(3) 0.018(4) -0.012(4)
C16 0.046(5) 0.035(4) 0.028(4) 0.001(3) 0.012(4) -0.004(4)
C11 0.034(4) 0.042(4) 0.032(4) 0.002(3) 0.018(4) 0.000(3)
C9 0.028(4) 0.047(5) 0.045(5) -0.016(4) 0.013(4) -0.007(4)
C20 0.055(5) 0.028(4) 0.035(4) -0.007(3) 0.010(4) -0.008(4)
C22 0.038(4) 0.042(5) 0.059(6) 0.001(4) 0.025(4) -0.010(4)
C14 0.055(5) 0.047(5) 0.024(4) -0.006(4) 0.020(4) -0.011(4)
C26 0.029(4) 0.042(5) 0.037(4) 0.002(3) 0.012(3) -0.003(3)
C19 0.032(4) 0.047(5) 0.030(4) -0.005(4) 0.011(3) 0.002(3)
C15 0.041(4) 0.040(5) 0.033(4) -0.008(4) 0.009(4) -0.004(4)
C21 0.025(4) 0.046(5) 0.037(4) -0.006(4) 0.008(3) -0.008(3)
C8 0.035(4) 0.039(5) 0.047(5) -0.004(4) 0.016(4) -0.006(4)
C13 0.039(4) 0.049(5) 0.037(4) -0.001(4) 0.023(4) -0.005(4)
C25 0.032(4) 0.044(5) 0.043(5) 0.008(4) 0.011(4) 0.001(4)
C29 0.039(4) 0.050(5) 0.035(4) 0.004(4) 0.019(4) 0.006(4)
C24 0.022(4) 0.051(5) 0.052(5) -0.006(4) 0.012(4) -0.002(4)
C30 0.035(5) 0.107(9) 0.051(6) -0.025(6) 0.013(4) -0.008(5)
C28 0.025(4) 0.064(6) 0.028(4) -0.003(4) 0.003(3) -0.011(4)

loop_
_atom_type_symbol
_atom_type_description
_atom_type_scat_dispersion_real
_atom_type_scat_dispersion_imag
_atom_type_scat_source
C C 0.0033 0.0016 'International Tables Vol C Tables 4.2.6.8 and 6.1.1.4'
H H 0.0000 0.0000 'International Tables Vol C Tables 4.2.6.8 and 6.1.1.4'
O O 0.0106 0.0060 'International Tables Vol C Tables 4.2.6.8 and 6.1.1.4'
F F 0.0171 0.0103 'International Tables Vol C Tables 4.2.6.8 and 6.1.1.4'
Cl Cl 0.1484 0.1585 'International Tables Vol C Tables 4.2.6.8 and 6.1.1.4'
Sb Sb -0.5866 1.5461 'International Tables Vol C Tables 4.2.6.8 and 6.1.1.4'

loop_
_geom_angle_atom_site_label_1
_geom_angle_atom_site_label_2
_geom_angle_atom_site_label_3
_geom_angle
F15 Sb1 F16 95(2)
F15 Sb1 F3 139.7(16)
F16 Sb1 F3 124.9(16)
F15 Sb1 F4 51.1(15)
F16 Sb1 F4 146.0(16)
F3 Sb1 F4 89.2(5)
F15 Sb1 F2 95.9(13)
F16 Sb1 F2 90.4(13)
F3 Sb1 F2 88.6(5)
F4 Sb1 F2 89.0(3)
F15 Sb1 F6 126.3(16)
F16 Sb1 F6 31.3(14)
F3 Sb1 F6 93.6(6)
F4 Sb1 F6 177.2(5)
F2 Sb1 F6 90.5(3)
F15 Sb1 F1 83.6(13)
F16 Sb1 F1 89.4(13)
F3 Sb1 F1 91.9(5)
F4 Sb1 F1 90.9(3)
F2 Sb1 F1 179.5(4)
F6 Sb1 F1 89.6(3)
F15 Sb1 F5 40.4(15)
F16 Sb1 F5 55.4(16)
F3 Sb1 F5 177.8(5)
F4 Sb1 F5 90.6(5)
F2 Sb1 F5 89.2(4)
F6 Sb1 F5 86.6(5)
F1 Sb1 F5 90.2(4)
F15 Sb1 F13 161.6(19)
F16 Sb1 F13 93(2)
F3 Sb1 F13 33.9(14)
F4 Sb1 F13 120.7(16)
F2 Sb1 F13 100.6(14)
F6 Sb1 F13 62.1(16)
F1 Sb1 F13 79.9(14)
F5 Sb1 F13 147.0(16)
F15 Sb1 F14 87.6(17)
F16 Sb1 F14 170.0(15)
F3 Sb1 F14 52.3(10)
F4 Sb1 F14 38.9(8)
F2 Sb1 F14 98.9(8)
F6 Sb1 F14 143.9(9)
F1 Sb1 F14 81.4(8)
F5 Sb1 F14 128.0(10)
F13 Sb1 F14 81.9(17)
C5 O1 C1 121.7(6)
C7 C6 C11 120.2(7)
C7 C6 C1 119.4(6)
C11 C6 C1 120.3(7)
O1 C1 C2 121.3(6)
O1 C1 C6 110.0(6)
C2 C1 C6 128.6(6)
C5 C4 C3 118.7(7)
C5 C4 C21 117.4(7)
C3 C4 C21 123.9(7)
C2 C12 C19 113.1(6)
C2 C12 C13 113.1(6)
C19 C12 C13 110.8(6)
C3 C18 C20 113.5(6)
C3 C18 C17 112.3(6)
C20 C18 C17 110.8(6)
C4 C3 C2 119.1(7)
C4 C3 C18 121.8(6)
C2 C3 C18 119.1(6)
C1 C2 C3 117.5(7)
C1 C2 C12 119.5(6)
C3 C2 C12 122.9(7)
C29 C23 C24 109.6(7)
C29 C23 C22 114.0(6)
C24 C23 C22 109.2(7)
C6 C7 C8 119.9(7)
O1 C5 C4 120.9(7)
O1 C5 C27 111.3(6)
C4 C5 C27 127.6(6)
C9 C10 C11 119.2(7)
C5 C27 C29 112.1(6)
C5 C27 C26 111.9(6)
C29 C27 C26 111.4(6)
C16 C17 C18 115.4(6)
C15 C16 C19 109.3(6)
C15 C16 C17 109.9(6)
C19 C16 C17 113.1(6)
C6 C11 C10 120.1(7)
C10 C9 C8 121.3(7)
C14 C20 C18 114.6(6)
C21 C22 C23 113.2(7)
C20 C14 C13 112.8(7)
C20 C14 C15 109.3(6)
C13 C14 C15 109.1(6)
C27 C26 C25 112.2(6)
C16 C19 C12 113.1(6)
C16 C15 C14 109.2(6)
C22 C21 C4 112.9(6)
C22 C21 C28 111.1(6)
C4 C21 C28 113.1(6)
C9 C8 C7 119.3(8)
C14 C13 C12 114.8(6)
C24 C25 C28 111.1(7)
C24 C25 C26 108.2(7)
C28 C25 C26 112.7(6)
C23 C29 C27 114.2(6)
C25 C24 C23 108.9(6)
Cl1 C30 Cl2 113.4(5)
C25 C28 C21 115.4(7)

loop_
_geom_bond_atom_site_label_1
_geom_bond_atom_site_label_2
_geom_bond_distance
Sb1 F15 1.78(4)
Sb1 F16 1.76(4)
Sb1 F3 1.850(8)
Sb1 F4 1.865(7)
Sb1 F2 1.881(5)
Sb1 F6 1.886(7)
Sb1 F1 1.892(5)
Sb1 F5 1.913(7)
Sb1 F13 2.00(5)
Sb1 F14 2.01(3)
Cl2 C30 1.799(10)
Cl1 C30 1.758(12)
O1 C5 1.347(8)
O1 C1 1.368(8)
C6 C7 1.401(10)
C6 C11 1.403(10)
C6 C1 1.511(10)
C1 C2 1.370(10)
C4 C5 1.382(11)
C4 C3 1.409(11)
C4 C21 1.548(10)
C12 C2 1.539(10)
C12 C19 1.559(11)
C12 C13 1.563(10)
C18 C3 1.528(11)
C18 C20 1.565(11)
C18 C17 1.573(11)
C3 C2 1.456(10)
C23 C29 1.538(11)
C23 C24 1.545(11)
C23 C22 1.567(11)
C7 C8 1.404(10)
C5 C27 1.525(10)
C10 C9 1.392(12)
C10 C11 1.407(10)
C27 C29 1.556(11)
C27 C26 1.557(10)
C17 C16 1.547(11)
C16 C15 1.539(11)
C16 C19 1.543(10)
C9 C8 1.402(11)
C20 C14 1.532(11)
C22 C21 1.548(11)
C14 C13 1.548(11)
C14 C15 1.564(11)
C26 C25 1.577(11)
C21 C28 1.559(11)
C25 C24 1.537(11)
C25 C28 1.539(11)
